data_1555147
loop_
_publ_author_name
'Sun, Jing'
'Sun, Quan-Shun'
'Yan, Chao-Guo'

_publ_section_title
;
 Efficient synthesis of novel cyclic fused-phenothiazines via domino
 cyclization of 2-(benzo[b][1,4]thiazin-3-ylidene)acetate, aromatic
 aldehydes and cyclic 1,3-diketones
;
_journal_issue 20
_journal_name_full 'Organic Chemistry Frontiers'
_journal_page_first 3555
_journal_paper_doi 10.1039/C9QO00951E
_journal_volume 6
_journal_year 2019
_chemical_formula_moiety 'C32 H28 N2 O4 S2'
_chemical_formula_sum 'C32 H28 N2 O4 S2'
_chemical_formula_weight 568.68
_space_group_crystal_system triclinic
_space_group_IT_number 2
_space_group_name_Hall '-P 1'
_space_group_name_H-M_alt 'P -1'
_atom_sites_solution_hydrogens geom
_audit_creation_method SHELXL-2014/7
_audit_update_record
;
2019-07-26 deposited with the CCDC.	2019-08-30 downloaded from the CCDC.
;
_cell_angle_alpha 102.840(2)
_cell_angle_beta 91.559(2)
_cell_angle_gamma 103.009(2)
_cell_formula_units_Z 2
_cell_length_a 7.6623(5)
_cell_length_b 10.2269(7)
_cell_length_c 19.0080(13)
_cell_measurement_reflns_used 9136
_cell_measurement_temperature 273(2)
_cell_measurement_theta_max 27.27
_cell_measurement_theta_min 2.59
_cell_volume 1410.29(17)
_computing_cell_refinement 'Bruker SAINT'
_computing_data_collection 'Bruker APEX2'
_computing_data_reduction 'Bruker SAINT'
_computing_molecular_graphics 'Bruker SHELXTL'
_computing_publication_material 'Bruker SHELXTL'
_computing_structure_refinement 'SHELXL-2014/7 (Sheldrick, 2014)'
_computing_structure_solution 'SHELXS-97 (Sheldrick 2008)'
_diffrn_ambient_temperature 273(2)
_diffrn_measured_fraction_theta_full 0.989
_diffrn_measured_fraction_theta_max 0.989
_diffrn_measurement_device_type 'CCD area detector'
_diffrn_measurement_method 'phi and omega scans'
_diffrn_radiation_source 'fine-focus sealed tube'
_diffrn_radiation_type MoK\a
_diffrn_radiation_wavelength 0.71073
_diffrn_reflns_av_R_equivalents 0.0389
_diffrn_reflns_av_unetI/netI 0.0426
_diffrn_reflns_Laue_measured_fraction_full 0.989
_diffrn_reflns_Laue_measured_fraction_max 0.989
_diffrn_reflns_limit_h_max 9
_diffrn_reflns_limit_h_min -9
_diffrn_reflns_limit_k_max 12
_diffrn_reflns_limit_k_min -12
_diffrn_reflns_limit_l_max 23
_diffrn_reflns_limit_l_min -23
_diffrn_reflns_number 19596
_diffrn_reflns_point_group_measured_fraction_full 0.989
_diffrn_reflns_point_group_measured_fraction_max 0.989
_diffrn_reflns_theta_full 25.242
_diffrn_reflns_theta_max 25.998
_diffrn_reflns_theta_min 2.102
_exptl_absorpt_coefficient_mu 0.230
_exptl_absorpt_correction_T_max 0.955
_exptl_absorpt_correction_T_min 0.946
_exptl_absorpt_correction_type multi-scan
_exptl_absorpt_process_details sadabs
_exptl_crystal_colour colorless
_exptl_crystal_density_diffrn 1.339
_exptl_crystal_description block
_exptl_crystal_F_000 596
_exptl_crystal_size_max 0.240
_exptl_crystal_size_mid 0.220
_exptl_crystal_size_min 0.200
_refine_diff_density_max 0.373
_refine_diff_density_min -0.298
_refine_diff_density_rms 0.064
_refine_ls_extinction_method none
_refine_ls_goodness_of_fit_ref 1.042
_refine_ls_hydrogen_treatment constr
_refine_ls_matrix_type full
_refine_ls_number_parameters 363
_refine_ls_number_reflns 5485
_refine_ls_number_restraints 0
_refine_ls_restrained_S_all 1.042
_refine_ls_R_factor_all 0.0920
_refine_ls_R_factor_gt 0.0706
_refine_ls_shift/su_max 0.000
_refine_ls_shift/su_mean 0.000
_refine_ls_structure_factor_coef Fsqd
_refine_ls_weighting_details 'w=1/[\s^2^(Fo^2^)+(0.0519P)^2^+3.5063P] where P=(Fo^2^+2Fc^2^)/3'
_refine_ls_weighting_scheme calc
_refine_ls_wR_factor_gt 0.1780
_refine_ls_wR_factor_ref 0.1879
_reflns_Friedel_coverage 0.000
_reflns_number_gt 4249
_reflns_number_total 5485
_reflns_threshold_expression 'I > 2\s(I)'
_cod_data_source_file c9qo00951e2.cif
_cod_data_source_block 9b
_cod_original_cell_volume 1410.30(17)
_cod_database_code 1555147
_shelx_shelxl_version_number 2014/7
_shelx_space_group_comment
; 
The symmetry employed for this shelxl refinement is uniquely defined 
by the following loop, which should always be used as a source of 
symmetry information in preference to the above space-group names. 
They are only intended as comments. 
;
_shelx_estimated_absorpt_t_min 0.947
_shelx_estimated_absorpt_t_max 0.956

loop_
_space_group_symop_operation_xyz
'x, y, z'
'-x, -y, -z'

loop_
_atom_site_label
_atom_site_type_symbol
_atom_site_fract_x
_atom_site_fract_y
_atom_site_fract_z
_atom_site_U_iso_or_equiv
_atom_site_adp_type
_atom_site_occupancy
_atom_site_site_symmetry_order
_atom_site_calc_flag
_atom_site_refinement_flags_posn
_atom_site_refinement_flags_adp
C1 C 1.1605(6) 0.6791(4) 0.0227(2) 0.0426(9) Uani 1 1 d . .
C2 C 1.2815(7) 0.6019(5) -0.0031(2) 0.0562(11) Uani 1 1 d . .
H2 H 1.3746 0.5973 0.0281 0.067 Uiso 1 1 calc R U
C3 C 1.2652(7) 0.5311(5) -0.0752(3) 0.0620(13) Uani 1 1 d . .
H3 H 1.3456 0.4776 -0.0920 0.074 Uiso 1 1 calc R U
C4 C 1.1317(8) 0.5399(5) -0.1214(2) 0.0630(13) Uani 1 1 d . .
H4 H 1.1197 0.4912 -0.1695 0.076 Uiso 1 1 calc R U
C5 C 1.0144(7) 0.6208(5) -0.0970(2) 0.0591(12) Uani 1 1 d . .
H5 H 0.9259 0.6288 -0.1291 0.071 Uiso 1 1 calc R U
C6 C 1.0270(6) 0.6910(4) -0.0243(2) 0.0451(10) Uani 1 1 d . .
C7 C 1.0261(6) 0.9151(4) 0.0790(2) 0.0449(9) Uani 1 1 d . .
H7A H 1.1244 0.9651 0.0571 0.054 Uiso 1 1 calc R U
H7B H 0.9640 0.9810 0.1055 0.054 Uiso 1 1 calc R U
C8 C 1.0984(5) 0.8435(4) 0.1297(2) 0.0364(8) Uani 1 1 d . .
C9 C 1.0972(5) 0.8860(3) 0.20305(19) 0.0334(8) Uani 1 1 d . .
C10 C 1.1614(5) 0.8089(4) 0.2498(2) 0.0379(8) Uani 1 1 d . .
C11 C 1.1996(9) 0.7863(5) 0.3699(2) 0.0701(15) Uani 1 1 d . .
H11A H 1.3083 0.7550 0.3585 0.084 Uiso 1 1 calc R U
H11B H 1.1010 0.7057 0.3650 0.084 Uiso 1 1 calc R U
C12 C 1.2213(9) 0.8711(6) 0.4448(3) 0.0848(18) Uani 1 1 d . .
H12A H 1.3238 0.9475 0.4502 0.127 Uiso 1 1 calc R U
H12B H 1.2388 0.8158 0.4779 0.127 Uiso 1 1 calc R U
H12C H 1.1156 0.9052 0.4551 0.127 Uiso 1 1 calc R U
C13 C 0.7461(5) 1.1994(4) 0.34375(19) 0.0367(8) Uani 1 1 d . .
C14 C 0.5687(5) 1.1260(4) 0.3344(2) 0.0423(9) Uani 1 1 d . .
H14 H 0.5347 1.0417 0.3007 0.051 Uiso 1 1 calc R U
C15 C 0.4414(6) 1.1776(4) 0.3750(2) 0.0478(10) Uani 1 1 d . .
H15 H 0.3228 1.1267 0.3694 0.057 Uiso 1 1 calc R U
C16 C 0.4893(7) 1.3037(5) 0.4235(2) 0.0547(11) Uani 1 1 d . .
H16 H 0.4033 1.3385 0.4504 0.066 Uiso 1 1 calc R U
C17 C 0.6657(7) 1.3788(4) 0.4322(2) 0.0527(11) Uani 1 1 d . .
H17 H 0.6977 1.4640 0.4652 0.063 Uiso 1 1 calc R U
C18 C 0.7957(6) 1.3288(4) 0.3925(2) 0.0405(9) Uani 1 1 d . .
C19 C 1.0488(7) 1.3861(4) 0.3043(2) 0.0538(11) Uani 1 1 d . .
H19A H 0.9630 1.4171 0.2775 0.065 Uiso 1 1 calc R U
H19B H 1.1689 1.4316 0.2956 0.065 Uiso 1 1 calc R U
C20 C 1.0219(5) 1.2336(4) 0.2799(2) 0.0398(9) Uani 1 1 d . .
C21 C 1.1189(5) 1.1533(4) 0.2379(2) 0.0378(8) Uani 1 1 d . .
C22 C 1.2832(6) 1.2116(4) 0.2071(2) 0.0462(10) Uani 1 1 d . .
C23 C 1.5277(7) 1.1657(6) 0.1412(3) 0.0715(15) Uani 1 1 d . .
H23A H 1.6154 1.2289 0.1783 0.086 Uiso 1 1 calc R U
H23B H 1.5027 1.2148 0.1054 0.086 Uiso 1 1 calc R U
C24 C 1.5993(8) 1.0466(7) 0.1067(4) 0.095(2) Uani 1 1 d . .
H24A H 1.6348 1.0040 0.1432 0.142 Uiso 1 1 calc R U
H24B H 1.7016 1.0776 0.0814 0.142 Uiso 1 1 calc R U
H24C H 1.5081 0.9809 0.0731 0.142 Uiso 1 1 calc R U
C25 C 1.0341(5) 1.0113(3) 0.23615(18) 0.0332(8) Uani 1 1 d . .
C26 C 0.8877(5) 1.0111(3) 0.27609(19) 0.0331(8) Uani 1 1 d . .
C27 C 0.7786(5) 0.8918(4) 0.2982(2) 0.0381(8) Uani 1 1 d . .
C28 C 0.6997(6) 0.7720(4) 0.2464(2) 0.0477(10) Uani 1 1 d . .
H28 H 0.7042 0.7713 0.1975 0.057 Uiso 1 1 calc R U
C29 C 0.6140(7) 0.6530(4) 0.2673(3) 0.0655(14) Uani 1 1 d . .
H29 H 0.5625 0.5732 0.2323 0.079 Uiso 1 1 calc R U
C30 C 0.6049(7) 0.6524(5) 0.3387(4) 0.0759(17) Uani 1 1 d . .
H30 H 0.5479 0.5725 0.3524 0.091 Uiso 1 1 calc R U
C31 C 0.6812(7) 0.7718(6) 0.3908(3) 0.0740(15) Uani 1 1 d . .
H31 H 0.6766 0.7717 0.4396 0.089 Uiso 1 1 calc R U
C32 C 0.7640(6) 0.8909(5) 0.3706(2) 0.0517(11) Uani 1 1 d . .
H32 H 0.8105 0.9713 0.4060 0.062 Uiso 1 1 calc R U
N1 N 1.1706(5) 0.7394(3) 0.09763(17) 0.0422(8) Uani 1 1 d . .
H1 H 1.2292 0.7059 0.1257 0.051 Uiso 1 1 calc R U
N2 N 0.8803(4) 1.1490(3) 0.30341(16) 0.0364(7) Uani 1 1 d . .
O1 O 1.2080(5) 0.7011(3) 0.22931(15) 0.0590(9) Uani 1 1 d . .
O2 O 1.1639(4) 0.8668(3) 0.32066(13) 0.0437(7) Uani 1 1 d . .
O3 O 1.3407(5) 1.3328(3) 0.2106(2) 0.0795(11) Uani 1 1 d . .
O4 O 1.3647(4) 1.1156(3) 0.17322(16) 0.0514(7) Uani 1 1 d . .
S1 S 0.87188(16) 0.78912(12) 0.00889(6) 0.0534(3) Uani 1 1 d . .
S2 S 1.01764(17) 1.42926(11) 0.40020(6) 0.0560(3) Uani 1 1 d . .

loop_
_atom_site_aniso_label
_atom_site_aniso_U_11
_atom_site_aniso_U_22
_atom_site_aniso_U_33
_atom_site_aniso_U_23
_atom_site_aniso_U_13
_atom_site_aniso_U_12
C1 0.058(3) 0.0326(19) 0.036(2) 0.0105(16) 0.0068(18) 0.0070(18)
C2 0.072(3) 0.056(3) 0.043(2) 0.007(2) 0.016(2) 0.024(2)
C3 0.085(4) 0.053(3) 0.049(3) 0.006(2) 0.024(3) 0.022(3)
C4 0.092(4) 0.051(3) 0.040(2) 0.004(2) 0.017(3) 0.010(3)
C5 0.079(3) 0.054(3) 0.040(2) 0.013(2) -0.001(2) 0.005(2)
C6 0.058(3) 0.034(2) 0.042(2) 0.0139(17) 0.0062(19) 0.0027(18)
C7 0.062(3) 0.036(2) 0.040(2) 0.0135(17) 0.0061(19) 0.0135(19)
C8 0.041(2) 0.0302(18) 0.038(2) 0.0104(15) 0.0059(16) 0.0064(16)
C9 0.039(2) 0.0232(16) 0.0372(19) 0.0075(14) 0.0064(16) 0.0049(14)
C10 0.042(2) 0.0324(19) 0.037(2) 0.0055(15) 0.0004(16) 0.0061(16)
C11 0.119(5) 0.063(3) 0.042(2) 0.020(2) -0.005(3) 0.043(3)
C12 0.128(5) 0.090(4) 0.043(3) 0.019(3) -0.007(3) 0.040(4)
C13 0.050(2) 0.0278(18) 0.0326(18) 0.0045(14) 0.0027(16) 0.0122(16)
C14 0.051(2) 0.034(2) 0.040(2) 0.0035(16) 0.0020(18) 0.0111(18)
C15 0.048(2) 0.050(2) 0.049(2) 0.0132(19) 0.0067(19) 0.017(2)
C16 0.066(3) 0.053(3) 0.051(2) 0.007(2) 0.017(2) 0.030(2)
C17 0.081(3) 0.035(2) 0.043(2) 0.0015(17) 0.002(2) 0.023(2)
C18 0.055(2) 0.0297(19) 0.037(2) 0.0044(15) -0.0003(18) 0.0133(17)
C19 0.074(3) 0.0231(19) 0.059(3) 0.0078(17) 0.014(2) 0.0021(19)
C20 0.050(2) 0.0237(17) 0.042(2) 0.0079(15) 0.0022(18) 0.0009(16)
C21 0.044(2) 0.0278(18) 0.041(2) 0.0068(15) 0.0038(17) 0.0067(16)
C22 0.047(2) 0.036(2) 0.055(2) 0.0146(18) 0.0038(19) 0.0033(18)
C23 0.055(3) 0.077(4) 0.085(4) 0.033(3) 0.026(3) 0.005(3)
C24 0.077(4) 0.113(5) 0.108(5) 0.039(4) 0.048(4) 0.035(4)
C25 0.040(2) 0.0257(17) 0.0340(18) 0.0094(14) 0.0039(15) 0.0052(15)
C26 0.040(2) 0.0209(16) 0.0349(18) 0.0040(14) 0.0030(16) 0.0033(14)
C27 0.045(2) 0.0265(18) 0.045(2) 0.0105(15) 0.0119(17) 0.0096(16)
C28 0.050(2) 0.030(2) 0.057(3) 0.0054(17) 0.011(2) 0.0026(18)
C29 0.058(3) 0.032(2) 0.102(4) 0.015(2) 0.021(3) 0.000(2)
C30 0.070(3) 0.047(3) 0.125(5) 0.048(3) 0.030(3) 0.011(3)
C31 0.077(4) 0.082(4) 0.079(4) 0.053(3) 0.023(3) 0.015(3)
C32 0.064(3) 0.049(2) 0.045(2) 0.0178(19) 0.015(2) 0.012(2)
N1 0.055(2) 0.0401(18) 0.0351(17) 0.0082(14) 0.0050(15) 0.0186(16)
N2 0.0461(18) 0.0228(14) 0.0373(16) 0.0039(12) 0.0075(14) 0.0049(13)
O1 0.095(2) 0.0466(17) 0.0429(16) 0.0039(13) -0.0062(16) 0.0403(17)
O2 0.0628(18) 0.0352(14) 0.0332(14) 0.0078(11) -0.0012(12) 0.0126(13)
O3 0.074(2) 0.0359(17) 0.127(3) 0.0249(19) 0.040(2) -0.0005(16)
O4 0.0478(16) 0.0430(16) 0.0639(19) 0.0171(14) 0.0205(14) 0.0055(13)
S1 0.0626(7) 0.0498(6) 0.0503(6) 0.0142(5) -0.0044(5) 0.0174(5)
S2 0.0654(7) 0.0339(5) 0.0540(7) -0.0072(5) -0.0017(5) -0.0004(5)

loop_
_atom_type_symbol
_atom_type_description
_atom_type_scat_dispersion_real
_atom_type_scat_dispersion_imag
_atom_type_scat_source
C C 0.0033 0.0016 'International Tables Vol C Tables 4.2.6.8 and 6.1.1.4'
H H 0.0000 0.0000 'International Tables Vol C Tables 4.2.6.8 and 6.1.1.4'
N N 0.0061 0.0033 'International Tables Vol C Tables 4.2.6.8 and 6.1.1.4'
O O 0.0106 0.0060 'International Tables Vol C Tables 4.2.6.8 and 6.1.1.4'
S S 0.1246 0.1234 'International Tables Vol C Tables 4.2.6.8 and 6.1.1.4'

loop_
_geom_angle_atom_site_label_1
_geom_angle_atom_site_label_2
_geom_angle_atom_site_label_3
_geom_angle
C2 C1 C6 119.8(4)
C2 C1 N1 119.0(4)
C6 C1 N1 121.2(4)
C1 C2 C3 120.4(5)
C1 C2 H2 119.8
C3 C2 H2 119.8
C4 C3 C2 120.0(5)
C4 C3 H3 120.0
C2 C3 H3 120.0
C3 C4 C5 120.1(4)
C3 C4 H4 119.9
C5 C4 H4 119.9
C4 C5 C6 120.6(5)
C4 C5 H5 119.7
C6 C5 H5 119.7
C1 C6 C5 119.0(4)
C1 C6 S1 119.6(3)
C5 C6 S1 121.3(4)
C8 C7 S1 109.8(3)
C8 C7 H7A 109.7
S1 C7 H7A 109.7
C8 C7 H7B 109.7
S1 C7 H7B 109.7
H7A C7 H7B 108.2
N1 C8 C9 123.3(3)
N1 C8 C7 114.8(3)
C9 C8 C7 121.8(3)
C8 C9 C10 119.6(3)
C8 C9 C25 121.1(3)
C10 C9 C25 119.2(3)
O1 C10 O2 121.0(3)
O1 C10 C9 125.5(3)
O2 C10 C9 113.5(3)
O2 C11 C12 109.5(4)
O2 C11 H11A 109.8
C12 C11 H11A 109.8
O2 C11 H11B 109.8
C12 C11 H11B 109.8
H11A C11 H11B 108.2
C11 C12 H12A 109.5
C11 C12 H12B 109.5
H12A C12 H12B 109.5
C11 C12 H12C 109.5
H12A C12 H12C 109.5
H12B C12 H12C 109.5
C14 C13 C18 119.8(4)
C14 C13 N2 121.7(3)
C18 C13 N2 118.5(3)
C13 C14 C15 120.2(4)
C13 C14 H14 119.9
C15 C14 H14 119.9
C16 C15 C14 120.3(4)
C16 C15 H15 119.8
C14 C15 H15 119.8
C15 C16 C17 119.8(4)
C15 C16 H16 120.1
C17 C16 H16 120.1
C16 C17 C18 120.9(4)
C16 C17 H17 119.6
C18 C17 H17 119.6
C17 C18 C13 119.0(4)
C17 C18 S2 120.6(3)
C13 C18 S2 120.3(3)
C20 C19 S2 108.7(3)
C20 C19 H19A 110.0
S2 C19 H19A 110.0
C20 C19 H19B 110.0
S2 C19 H19B 110.0
H19A C19 H19B 108.3
C21 C20 N2 108.9(3)
C21 C20 C19 132.0(4)
N2 C20 C19 119.1(4)
C20 C21 C25 107.1(3)
C20 C21 C22 122.7(3)
C25 C21 C22 130.1(3)
O3 C22 O4 122.4(4)
O3 C22 C21 124.7(4)
O4 C22 C21 112.9(3)
O4 C23 C24 108.6(4)
O4 C23 H23A 110.0
C24 C23 H23A 110.0
O4 C23 H23B 110.0
C24 C23 H23B 110.0
H23A C23 H23B 108.4
C23 C24 H24A 109.5
C23 C24 H24B 109.5
H24A C24 H24B 109.5
C23 C24 H24C 109.5
H24A C24 H24C 109.5
H24B C24 H24C 109.5
C26 C25 C21 107.6(3)
C26 C25 C9 124.5(3)
C21 C25 C9 127.8(3)
C25 C26 N2 107.8(3)
C25 C26 C27 126.2(3)
N2 C26 C27 125.0(3)
C32 C27 C28 118.4(4)
C32 C27 C26 121.4(3)
C28 C27 C26 120.0(3)
C27 C28 C29 120.4(4)
C27 C28 H28 119.8
C29 C28 H28 119.8
C30 C29 C28 120.6(5)
C30 C29 H29 119.7
C28 C29 H29 119.7
C29 C30 C31 119.4(4)
C29 C30 H30 120.3
C31 C30 H30 120.3
C32 C31 C30 120.4(5)
C32 C31 H31 119.8
C30 C31 H31 119.8
C31 C32 C27 120.7(4)
C31 C32 H32 119.6
C27 C32 H32 119.6
C8 N1 C1 126.9(3)
C8 N1 H1 116.6
C1 N1 H1 116.6
C20 N2 C26 108.6(3)
C20 N2 C13 123.1(3)
C26 N2 C13 128.1(3)
C10 O2 C11 116.5(3)
C22 O4 C23 116.0(3)
C6 S1 C7 96.3(2)
C18 S2 C19 95.6(2)

loop_
_geom_bond_atom_site_label_1
_geom_bond_atom_site_label_2
_geom_bond_distance
C1 C2 1.381(6)
C1 C6 1.384(6)
C1 N1 1.413(5)
C2 C3 1.389(6)
C2 H2 0.9300
C3 C4 1.361(7)
C3 H3 0.9300
C4 C5 1.376(7)
C4 H4 0.9300
C5 C6 1.397(6)
C5 H5 0.9300
C6 S1 1.765(4)
C7 C8 1.497(5)
C7 S1 1.816(4)
C7 H7A 0.9700
C7 H7B 0.9700
C8 N1 1.345(5)
C8 C9 1.365(5)
C9 C10 1.455(5)
C9 C25 1.486(5)
C10 O1 1.221(4)
C10 O2 1.343(4)
C11 O2 1.434(5)
C11 C12 1.477(7)
C11 H11A 0.9700
C11 H11B 0.9700
C12 H12A 0.9600
C12 H12B 0.9600
C12 H12C 0.9600
C13 C14 1.383(5)
C13 C18 1.402(5)
C13 N2 1.420(5)
C14 C15 1.385(6)
C14 H14 0.9300
C15 C16 1.374(6)
C15 H15 0.9300
C16 C17 1.381(7)
C16 H16 0.9300
C17 C18 1.386(6)
C17 H17 0.9300
C18 S2 1.761(4)
C19 C20 1.489(5)
C19 S2 1.813(4)
C19 H19A 0.9700
C19 H19B 0.9700
C20 C21 1.371(5)
C20 N2 1.379(5)
C21 C25 1.443(5)
C21 C22 1.463(5)
C22 O3 1.205(5)
C22 O4 1.336(5)
C23 O4 1.444(5)
C23 C24 1.477(8)
C23 H23A 0.9700
C23 H23B 0.9700
C24 H24A 0.9600
C24 H24B 0.9600
C24 H24C 0.9600
C25 C26 1.372(5)
C26 N2 1.405(4)
C26 C27 1.467(5)
C27 C32 1.385(5)
C27 C28 1.392(5)
C28 C29 1.393(6)
C28 H28 0.9300
C29 C30 1.361(8)
C29 H29 0.9300
C30 C31 1.387(8)
C30 H30 0.9300
C31 C32 1.380(6)
C31 H31 0.9300
C32 H32 0.9300
N1 H1 0.8600

loop_
_geom_hbond_atom_site_label_D
_geom_hbond_atom_site_label_H
_geom_hbond_atom_site_label_A
_geom_hbond_distance_DH
_geom_hbond_distance_HA
_geom_hbond_distance_DA
_geom_hbond_angle_DHA
N1 H1 O1 0.86 1.99 2.636(4) 130.8
